data_4508892
loop_
_publ_author_name
'Asensio, Gregorio'
'Medio-Simon, Mercedes'
'Alem\'an, Pedro'
'de Arellano, Carmen Ram\'irez'

_publ_section_title
;
 The Role of Organic Fluorine in the Supramolecular Assembly of
 Halogenated \b-Hydroxysulphoxides Diastereomers
;
_journal_issue 12
_journal_name_full 'Crystal Growth &amp; Design'
_journal_page_first 2769
_journal_paper_doi 10.1021/cg060465m
_journal_volume 6
_journal_year 2006
_chemical_absolute_configuration ad
_chemical_formula_sum 'C10 H11 F3 O2 S'
_chemical_formula_weight 252.25
_chemical_name_systematic
; 
 ? 
;
_space_group_IT_number 4
_symmetry_cell_setting monoclinic
_symmetry_space_group_name_Hall 'P 2yb'
_symmetry_space_group_name_H-M 'P 1 21 1'
_atom_sites_solution_hydrogens geom
_atom_sites_solution_primary direct
_atom_sites_solution_secondary difmap
_audit_creation_method SHELXL-97
_cell_angle_alpha 90.00
_cell_angle_beta 93.875(4)
_cell_angle_gamma 90.00
_cell_formula_units_Z 2
_cell_length_a 5.0858(5)
_cell_length_b 9.5412(10)
_cell_length_c 11.5677(14)
_cell_measurement_reflns_used 2222
_cell_measurement_temperature 173(2)
_cell_measurement_theta_max 27.485
_cell_measurement_theta_min 0.998
_cell_volume 560.04(11)
_computing_cell_refinement 'HKL Scalepack (Otwinowski & Minor 1997)'
_computing_data_collection 'Nonius Kappa CCD'
_computing_data_reduction 'HKL Denzo&Scalepack (Otwinowski&Minor 1997)'
_computing_molecular_graphics 'SHELXTL v6.14, Bruker 2000-2003'
_computing_publication_material 'SHELXL-97 (Sheldrick, 1997)'
_computing_structure_refinement 'SHELXL-97 (Sheldrick, 1997)'
_computing_structure_solution 'SHELXS-97 (Sheldrick, 1990)'
_diffrn_ambient_temperature 173(2)
_diffrn_detector_area_resol_mean 9
_diffrn_measured_fraction_theta_full 0.980
_diffrn_measured_fraction_theta_max 0.980
_diffrn_measurement_device_type 'Bruker P4'
_diffrn_measurement_method '\w scans'
_diffrn_radiation_monochromator graphite
_diffrn_radiation_source 'fine-focus sealed tube'
_diffrn_radiation_type MoK\a
_diffrn_radiation_wavelength 0.71073
_diffrn_reflns_av_R_equivalents 0.0600
_diffrn_reflns_av_sigmaI/netI 0.0840
_diffrn_reflns_limit_h_max 6
_diffrn_reflns_limit_h_min -6
_diffrn_reflns_limit_k_max 11
_diffrn_reflns_limit_k_min -12
_diffrn_reflns_limit_l_max 14
_diffrn_reflns_limit_l_min -14
_diffrn_reflns_number 4436
_diffrn_reflns_theta_full 27.44
_diffrn_reflns_theta_max 27.44
_diffrn_reflns_theta_min 5.17
_exptl_absorpt_coefficient_mu 0.312
_exptl_absorpt_correction_type none
_exptl_crystal_colour colourless
_exptl_crystal_density_diffrn 1.496
_exptl_crystal_density_method 'not measured'
_exptl_crystal_description prism
_exptl_crystal_F_000 260
_exptl_crystal_size_max 0.44
_exptl_crystal_size_mid 0.20
_exptl_crystal_size_min 0.14
_refine_diff_density_max 0.300
_refine_diff_density_min -0.265
_refine_diff_density_rms 0.051
_refine_ls_abs_structure_details 'Flack H D (1983), 1095'
_refine_ls_abs_structure_Flack -0.12(11)
_refine_ls_extinction_method none
_refine_ls_goodness_of_fit_ref 1.032
_refine_ls_hydrogen_treatment constr
_refine_ls_matrix_type full
_refine_ls_number_parameters 147
_refine_ls_number_reflns 2423
_refine_ls_number_restraints 1
_refine_ls_restrained_S_all 1.031
_refine_ls_R_factor_all 0.0910
_refine_ls_R_factor_gt 0.0533
_refine_ls_shift/su_max 0.000
_refine_ls_shift/su_mean 0.000
_refine_ls_structure_factor_coef Fsqd
_refine_ls_weighting_details 'calc w=1/[\s^2^(Fo^2^)+(0.0593P)^2^+0.0000P] where P=(Fo^2^+2Fc^2^)/3'
_refine_ls_weighting_scheme calc
_refine_ls_wR_factor_gt 0.1116
_refine_ls_wR_factor_ref 0.1243
_reflns_number_gt 1664
_reflns_number_total 2423
_reflns_threshold_expression >2sigma(I)
_cod_data_source_file cg060465msup1.cif
_cod_data_source_block mms08_3a
_cod_depositor_comments
;
The following automatic conversions were performed:

'_symmetry_cell_setting' value 'Monoclinic' changed to 'monoclinic'
according to /home/saulius/struct/CIF-dictionaries/cif_core.dic
dictionary named 'cif_core.dic' version 2.4.2 from 2011-04-26.

Automatic conversion script
Id: cif_fix_values 1891 2012-01-12 08:04:46Z andrius 
;
_cod_original_sg_symbol_H-M P2(1)
_cod_database_code 4508892

loop_
_symmetry_equiv_pos_as_xyz
'x, y, z'
'-x, y+1/2, -z'

loop_
_atom_site_label
_atom_site_type_symbol
_atom_site_fract_x
_atom_site_fract_y
_atom_site_fract_z
_atom_site_U_iso_or_equiv
_atom_site_adp_type
_atom_site_occupancy
_atom_site_symmetry_multiplicity
_atom_site_calc_flag
_atom_site_refinement_flags
S S 0.35259(17) 0.74425(8) 0.07595(7) 0.0503(3) Uani 1 1 d .
O1 O 0.6256(4) 0.7357(3) 0.0342(2) 0.0642(6) Uani 1 1 d .
O2 O -0.0251(5) 0.6713(2) -0.1306(2) 0.0542(6) Uani 1 1 d .
H2 H -0.1337 0.6808 -0.0796 0.081 Uiso 1 1 calc R
F1 F -0.2498(5) 0.9285(2) -0.19932(19) 0.0700(6) Uani 1 1 d .
F2 F 0.1295(5) 1.0093(2) -0.2363(2) 0.0738(7) Uani 1 1 d .
F3 F -0.0334(5) 0.8326(3) -0.33158(19) 0.0765(7) Uani 1 1 d .
C1 C 0.1795(7) 0.8658(3) -0.0214(3) 0.0464(8) Uani 1 1 d .
H1A H 0.0116 0.8943 0.0103 0.056 Uiso 1 1 calc R
H1B H 0.2879 0.9508 -0.0306 0.056 Uiso 1 1 calc R
C2 C 0.1255(8) 0.7944(4) -0.1372(3) 0.0506(8) Uani 1 1 d .
H2A H 0.2994 0.7675 -0.1662 0.061 Uiso 1 1 calc R
C3 C -0.0084(8) 0.8909(4) -0.2253(3) 0.0591(10) Uani 1 1 d .
C11 C 0.3695(6) 0.8522(3) 0.2010(3) 0.0455(8) Uani 1 1 d .
C12 C 0.1885(7) 0.8301(4) 0.2833(3) 0.0537(9) Uani 1 1 d .
H12 H 0.0579 0.7594 0.2716 0.064 Uiso 1 1 calc R
C13 C 0.1981(8) 0.9111(4) 0.3822(3) 0.0577(10) Uani 1 1 d .
H13 H 0.0727 0.8960 0.4382 0.069 Uiso 1 1 calc R
C14 C 0.3855(9) 1.0129(4) 0.4009(3) 0.0592(10) Uani 1 1 d .
C15 C 0.5694(8) 1.0324(4) 0.3201(3) 0.0590(10) Uani 1 1 d .
H15 H 0.7029 1.1012 0.3338 0.071 Uiso 1 1 calc R
C16 C 0.5635(7) 0.9540(4) 0.2195(3) 0.0563(9) Uani 1 1 d .
H16 H 0.6898 0.9694 0.1639 0.068 Uiso 1 1 calc R
C7 C 0.3935(10) 1.1011(5) 0.5106(4) 0.0822(14) Uani 1 1 d .
H7A H 0.2148 1.1106 0.5365 0.123 Uiso 1 1 calc R
H7B H 0.4641 1.1942 0.4946 0.123 Uiso 1 1 calc R
H7C H 0.5067 1.0555 0.5714 0.123 Uiso 1 1 calc R

loop_
_atom_site_aniso_label
_atom_site_aniso_U_11
_atom_site_aniso_U_22
_atom_site_aniso_U_33
_atom_site_aniso_U_23
_atom_site_aniso_U_13
_atom_site_aniso_U_12
S 0.0582(5) 0.0349(4) 0.0586(5) 0.0027(4) 0.0099(3) 0.0039(4)
O1 0.0573(14) 0.0656(16) 0.0714(15) -0.0021(15) 0.0152(11) 0.0158(15)
O2 0.0610(16) 0.0379(12) 0.0647(16) -0.0070(11) 0.0122(11) -0.0002(12)
F1 0.0711(15) 0.0637(14) 0.0749(14) -0.0002(11) 0.0010(11) 0.0192(12)
F2 0.0981(19) 0.0513(14) 0.0728(14) 0.0118(11) 0.0117(13) -0.0033(12)
F3 0.1037(18) 0.0684(16) 0.0566(13) -0.0090(11) 0.0001(12) 0.0100(13)
C1 0.0540(19) 0.0313(17) 0.054(2) 0.0031(15) 0.0085(15) 0.0028(15)
C2 0.054(2) 0.0402(18) 0.059(2) -0.0004(15) 0.0145(15) 0.0022(15)
C3 0.077(3) 0.043(2) 0.058(2) -0.0035(17) 0.0089(19) 0.008(2)
C11 0.0455(19) 0.0351(18) 0.056(2) 0.0060(15) 0.0031(15) 0.0044(15)
C12 0.050(2) 0.045(2) 0.066(2) 0.0074(17) 0.0048(16) -0.0066(16)
C13 0.066(2) 0.057(2) 0.051(2) 0.0000(17) 0.0093(17) -0.0044(19)
C14 0.081(3) 0.0404(19) 0.056(2) 0.0052(16) -0.0014(19) -0.0017(18)
C15 0.070(3) 0.047(2) 0.059(2) 0.0035(17) -0.0034(19) -0.0084(17)
C16 0.056(2) 0.049(2) 0.065(2) 0.0045(17) 0.0104(17) -0.0072(18)
C7 0.119(4) 0.071(3) 0.055(2) -0.004(2) -0.003(2) -0.017(3)

loop_
_atom_type_symbol
_atom_type_description
_atom_type_scat_dispersion_real
_atom_type_scat_dispersion_imag
_atom_type_scat_source
C C 0.0033 0.0016 'International Tables Vol C Tables 4.2.6.8 and 6.1.1.4'
H H 0.0000 0.0000 'International Tables Vol C Tables 4.2.6.8 and 6.1.1.4'
O O 0.0106 0.0060 'International Tables Vol C Tables 4.2.6.8 and 6.1.1.4'
F F 0.0171 0.0103 'International Tables Vol C Tables 4.2.6.8 and 6.1.1.4'
S S 0.1246 0.1234 'International Tables Vol C Tables 4.2.6.8 and 6.1.1.4'

loop_
_geom_angle_atom_site_label_1
_geom_angle_atom_site_label_2
_geom_angle_atom_site_label_3
_geom_angle
O1 S C11 107.38(16)
O1 S C1 104.86(16)
C11 S C1 97.51(15)
C2 C1 S 108.4(2)
O2 C2 C3 109.0(3)
O2 C2 C1 113.3(3)
C3 C2 C1 111.8(3)
F1 C3 F2 106.9(3)
F1 C3 F3 106.6(3)
F2 C3 F3 106.2(3)
F1 C3 C2 113.2(3)
F2 C3 C2 111.4(3)
F3 C3 C2 112.1(3)
C12 C11 C16 119.9(3)
C12 C11 S 118.4(3)
C16 C11 S 121.7(3)
C13 C12 C11 119.8(3)
C14 C13 C12 121.0(3)
C13 C14 C15 119.0(4)
C13 C14 C7 120.3(4)
C15 C14 C7 120.7(4)
C14 C15 C16 121.4(4)
C15 C16 C11 118.8(3)

loop_
_geom_bond_atom_site_label_1
_geom_bond_atom_site_label_2
_geom_bond_distance
S O1 1.503(2)
S C11 1.773(3)
S C1 1.804(3)
O2 C2 1.407(4)
F1 C3 1.333(4)
F2 C3 1.340(4)
F3 C3 1.347(4)
C1 C2 1.512(5)
C2 C3 1.502(5)
C11 C12 1.384(5)
C11 C16 1.391(5)
C12 C13 1.379(5)
C13 C14 1.368(5)
C14 C15 1.379(6)
C14 C7 1.521(6)
C15 C16 1.382(5)

loop_
_geom_hbond_atom_site_label_D
_geom_hbond_atom_site_label_H
_geom_hbond_atom_site_label_A
_geom_hbond_distance_DH
_geom_hbond_distance_HA
_geom_hbond_distance_DA
_geom_hbond_angle_DHA
_geom_hbond_site_symmetry_A
O2 H2 O1 0.84 1.93 2.762(3) 170.5 1_455
C1 H1A O1 0.99 2.51 3.184(4) 125.2 1_455
C1 H1B O1 0.99 2.75 3.672(5) 154.2 2_655
C15 H15 F3 0.95 2.78 3.708(5) 167.0 2_655
C16 H16 O2 0.95 2.62 3.345(4) 133.6 2_655
C12 H12 F2 0.95 2.59 3.487(4) 157.3 2_545
C13 H13 F3 0.95 2.82 3.666(4) 148.9 1_556

loop_
_geom_torsion_atom_site_label_1
_geom_torsion_atom_site_label_2
_geom_torsion_atom_site_label_3
_geom_torsion_atom_site_label_4
_geom_torsion
O1 S C1 C2 72.6(3)
C11 S C1 C2 -177.1(2)
S C1 C2 O2 58.9(3)
S C1 C2 C3 -177.5(2)
O2 C2 C3 F1 60.5(4)
C1 C2 C3 F1 -65.5(4)
O2 C2 C3 F2 -179.1(3)
C1 C2 C3 F2 54.9(4)
O2 C2 C3 F3 -60.2(4)
C1 C2 C3 F3 173.8(3)
O1 S C11 C12 -152.2(3)
C1 S C11 C12 99.6(3)
O1 S C11 C16 25.8(3)
C1 S C11 C16 -82.4(3)
C16 C11 C12 C13 1.2(5)
S C11 C12 C13 179.2(3)
C11 C12 C13 C14 -0.4(6)
C12 C13 C14 C15 -1.1(6)
C12 C13 C14 C7 -179.9(4)
C13 C14 C15 C16 1.8(6)
C7 C14 C15 C16 -179.4(4)
C14 C15 C16 C11 -0.9(6)
C12 C11 C16 C15 -0.6(5)
S C11 C16 C15 -178.5(3)
O1 S C2 O2 119.41(19)
C11 S C2 O2 -124.4(2)
H2 O2 C2 H2A 153.0
H2 O2 S O1 176.9
H2 O2 C1 H1A -23.0
